data_7020184
loop_
_publ_author_name
'Gao, Shang'
'Fan, Jiangli'
'Sun, Shiguo'
'Song, Fengling'
'Peng, Xiaojun'
'Duan, Qian'
'Jiang, Dayong'
'Liang, Qingcheng'

_publ_section_title
;
 Di/mono-nuclear iron(I)/(II) complexes as functional models for the 2Fe2S
 subunit and distal Fe moiety of the active site of [FeFe] hydrogenases:
 protonations, molecular structures and electrochemical properties.
;
_journal_issue 39
_journal_name_full 'Dalton transactions (Cambridge, England : 2003)'
_journal_page_first 12064
_journal_page_last 12074
_journal_paper_doi 10.1039/c2dt30934c
_journal_volume 41
_journal_year 2012
_chemical_formula_iupac '[Fe (C4 H2 N2 S2) (C3 H9 P)2 (C O)2]'
_chemical_formula_moiety 'C12 H20 Fe N2 O2 P2 S2'
_chemical_formula_sum 'C12 H20 Fe N2 O2 P2 S2'
_chemical_formula_weight 406.21
_chemical_name_systematic
;
Dicarbonyl(pyrazine-1,3-dithiolato-
\k^2^<i>S</i>,<i>S</i>')bis(trimethylphosphane-\k<i>P</i>)iron(II)
;
_space_group_IT_number 61
_symmetry_cell_setting orthorhombic
_symmetry_space_group_name_Hall '-P 2ac 2ab'
_symmetry_space_group_name_H-M 'P b c a'
_cell_angle_alpha 90.00
_cell_angle_beta 90.00
_cell_angle_gamma 90.00
_cell_formula_units_Z 8
_cell_length_a 12.2078(10)
_cell_length_b 11.9510(10)
_cell_length_c 25.326(2)
_cell_measurement_reflns_used 9947
_cell_measurement_temperature 273(2)
_cell_measurement_theta_max 27.48
_cell_measurement_theta_min 2.32
_cell_volume 3694.9(5)
_computing_cell_refinement 'SAINT-Plus (Bruker, 2001)'
_computing_data_collection 'APEX2 (Bruker, 2005)'
_computing_data_reduction 'SAINT-Plus (Bruker, 2001)'
_computing_molecular_graphics 'SHELXTL (Sheldrick, 2008)'
_computing_publication_material 'SHELXTL (Sheldrick, 2008)'
_computing_structure_refinement 'SHELXL97 (Sheldrick, 2008)'
_computing_structure_solution 'SHELXS97 (Sheldrick, 2008)'
_diffrn_ambient_temperature 273(2)
_diffrn_measured_fraction_theta_full 1.000
_diffrn_measured_fraction_theta_max 1.000
_diffrn_measurement_device_type 'Bruker APEXII CCD area-detector'
_diffrn_measurement_method 'phi and omega scans'
_diffrn_radiation_monochromator graphite
_diffrn_radiation_source 'fine-focus sealed tube'
_diffrn_radiation_type MoK\a
_diffrn_radiation_wavelength 0.71073
_diffrn_reflns_av_R_equivalents 0.0248
_diffrn_reflns_av_sigmaI/netI 0.0193
_diffrn_reflns_limit_h_max 14
_diffrn_reflns_limit_h_min -15
_diffrn_reflns_limit_k_max 8
_diffrn_reflns_limit_k_min -14
_diffrn_reflns_limit_l_max 31
_diffrn_reflns_limit_l_min -31
_diffrn_reflns_number 18679
_diffrn_reflns_theta_full 25.98
_diffrn_reflns_theta_max 25.98
_diffrn_reflns_theta_min 2.32
_exptl_absorpt_coefficient_mu 1.219
_exptl_absorpt_correction_T_max 0.7926
_exptl_absorpt_correction_T_min 0.7113
_exptl_absorpt_correction_type multi-scan
_exptl_absorpt_process_details '(SADABS; Bruker, 1997)'
_exptl_crystal_colour orange
_exptl_crystal_density_diffrn 1.460
_exptl_crystal_density_method 'not measured'
_exptl_crystal_description block
_exptl_crystal_F_000 1680
_exptl_crystal_size_max 0.30
_exptl_crystal_size_mid 0.25
_exptl_crystal_size_min 0.20
_refine_diff_density_max 0.298
_refine_diff_density_min -0.560
_refine_ls_extinction_method none
_refine_ls_goodness_of_fit_ref 1.094
_refine_ls_hydrogen_treatment constr
_refine_ls_matrix_type full
_refine_ls_number_parameters 190
_refine_ls_number_reflns 3628
_refine_ls_number_restraints 0
_refine_ls_restrained_S_all 1.094
_refine_ls_R_factor_all 0.0348
_refine_ls_R_factor_gt 0.0288
_refine_ls_shift/su_max 0.001
_refine_ls_shift/su_mean 0.000
_refine_ls_structure_factor_coef Fsqd
_refine_ls_weighting_details 'calc w=1/[\s^2^(Fo^2^)+(0.0363P)^2^+1.1092P] where P=(Fo^2^+2Fc^2^)/3'
_refine_ls_weighting_scheme calc
_refine_ls_wR_factor_gt 0.0696
_refine_ls_wR_factor_ref 0.0727
_reflns_number_gt 3166
_reflns_number_total 3628
_reflns_threshold_expression I>2sigma(I)
_cod_data_source_file c2dt30934c.txt
_cod_data_source_block I
_cod_database_code 7020184

loop_
_symmetry_equiv_pos_as_xyz
'x, y, z'
'-x+1/2, -y, z+1/2'
'-x, y+1/2, -z+1/2'
'x+1/2, -y+1/2, -z'
'-x, -y, -z'
'x-1/2, y, -z-1/2'
'x, -y-1/2, z-1/2'
'-x-1/2, y-1/2, z'

loop_
_atom_site_type_symbol
_atom_site_label
_atom_site_fract_x
_atom_site_fract_y
_atom_site_fract_z
_atom_site_U_iso_or_equiv
_atom_site_adp_type
_atom_site_calc_flag
_atom_site_refinement_flags
_atom_site_occupancy
_atom_site_symmetry_multiplicity
Fe Fe1 0.374999(19) 0.76447(2) 0.389085(10) 0.03519(9) Uani d . 1 1
S S1 0.38945(4) 0.57419(4) 0.37296(2) 0.04420(13) Uani d . 1 1
P P2 0.39648(4) 0.71975(5) 0.47615(2) 0.04635(14) Uani d . 1 1
S S2 0.56151(4) 0.78108(4) 0.37704(2) 0.05021(14) Uani d . 1 1
P P1 0.35858(4) 0.80265(5) 0.30127(2) 0.04756(14) Uani d . 1 1
O O1 0.13778(12) 0.74340(14) 0.39685(7) 0.0643(4) Uani d . 1 1
C C7 0.23021(16) 0.75098(15) 0.39447(7) 0.0430(4) Uani d . 1 1
C C9 0.60519(15) 0.64370(18) 0.36700(7) 0.0446(4) Uani d . 1 1
O O2 0.38260(15) 1.00089(14) 0.41494(8) 0.0817(5) Uani d . 1 1
C C10 0.53051(15) 0.55283(16) 0.36640(6) 0.0407(4) Uani d . 1 1
N N1 0.56545(15) 0.44788(15) 0.36180(6) 0.0519(4) Uani d . 1 1
C C8 0.37676(16) 0.90822(17) 0.40424(9) 0.0502(5) Uani d . 1 1
C C12 0.74509(18) 0.5207(2) 0.35593(9) 0.0667(7) Uani d . 1 1
H H12A 0.8193 0.5059 0.3516 0.080 Uiso calc R 1 1
C C11 0.6742(2) 0.4338(2) 0.35706(7) 0.0589(6) Uani d . 1 1
H H11A 0.7018 0.3615 0.3545 0.071 Uiso calc R 1 1
C C6 0.52289(18) 0.6505(2) 0.49459(9) 0.0626(6) Uani d . 1 1
H H6A 0.5227 0.6361 0.5319 0.094 Uiso calc R 1 1
H H6B 0.5839 0.6978 0.4859 0.094 Uiso calc R 1 1
H H6C 0.5291 0.5811 0.4757 0.094 Uiso calc R 1 1
N N2 0.71250(14) 0.62810(18) 0.36084(7) 0.0612(5) Uani d . 1 1
C C2 0.2200(2) 0.8015(3) 0.27602(9) 0.0830(9) Uani d . 1 1
H H2B 0.2208 0.8183 0.2390 0.125 Uiso calc R 1 1
H H2C 0.1772 0.8567 0.2943 0.125 Uiso calc R 1 1
H H2D 0.1883 0.7289 0.2814 0.125 Uiso calc R 1 1
C C3 0.4080(3) 0.9401(3) 0.28305(11) 0.0997(11) Uani d . 1 1
H H3A 0.3988 0.9508 0.2457 0.150 Uiso calc R 1 1
H H3B 0.4842 0.9463 0.2919 0.150 Uiso calc R 1 1
H H3C 0.3671 0.9961 0.3018 0.150 Uiso calc R 1 1
C C4 0.29368(19) 0.6241(2) 0.50169(9) 0.0728(7) Uani d . 1 1
H H4A 0.3080 0.6093 0.5383 0.109 Uiso calc R 1 1
H H4B 0.2963 0.5552 0.4822 0.109 Uiso calc R 1 1
H H4C 0.2224 0.6571 0.4981 0.109 Uiso calc R 1 1
C C1 0.4288(2) 0.7111(3) 0.25558(10) 0.0827(8) Uani d . 1 1
H H1B 0.4155 0.7358 0.2201 0.124 Uiso calc R 1 1
H H1C 0.4021 0.6361 0.2598 0.124 Uiso calc R 1 1
H H1D 0.5060 0.7129 0.2626 0.124 Uiso calc R 1 1
C C5 0.3912(3) 0.8351(3) 0.52247(11) 0.0983(11) Uani d . 1 1
H H5A 0.4011 0.8073 0.5577 0.147 Uiso calc R 1 1
H H5B 0.3213 0.8716 0.5199 0.147 Uiso calc R 1 1
H H5C 0.4483 0.8876 0.5144 0.147 Uiso calc R 1 1

loop_
_atom_site_aniso_label
_atom_site_aniso_U_11
_atom_site_aniso_U_22
_atom_site_aniso_U_33
_atom_site_aniso_U_12
_atom_site_aniso_U_13
_atom_site_aniso_U_23
Fe1 0.03369(15) 0.03112(15) 0.04075(16) 0.00071(9) -0.00012(10) 0.00066(10)
S1 0.0391(2) 0.0349(2) 0.0586(3) -0.00252(18) 0.00205(19) -0.0062(2)
P2 0.0529(3) 0.0452(3) 0.0409(3) 0.0026(2) -0.0055(2) -0.0013(2)
S2 0.0355(2) 0.0422(3) 0.0729(3) -0.0058(2) 0.0009(2) 0.0035(2)
P1 0.0472(3) 0.0532(3) 0.0423(3) -0.0029(2) -0.0002(2) 0.0065(2)
O1 0.0383(8) 0.0691(11) 0.0856(12) 0.0028(7) 0.0084(7) 0.0101(9)
C7 0.0424(11) 0.0387(10) 0.0479(10) 0.0035(8) 0.0032(8) 0.0037(8)
C9 0.0377(9) 0.0518(11) 0.0442(10) 0.0056(8) 0.0000(7) 0.0026(9)
O2 0.0976(14) 0.0380(9) 0.1097(15) 0.0031(8) -0.0022(11) -0.0105(9)
C10 0.0428(10) 0.0435(10) 0.0358(9) 0.0075(8) 0.0015(7) -0.0015(8)
N1 0.0616(11) 0.0483(10) 0.0458(9) 0.0136(8) 0.0018(7) -0.0040(7)
C8 0.0510(11) 0.0384(11) 0.0613(12) 0.0032(8) -0.0005(9) 0.0009(9)
C12 0.0460(12) 0.0879(19) 0.0661(14) 0.0269(13) 0.0043(10) 0.0017(13)
C11 0.0665(14) 0.0675(15) 0.0428(10) 0.0308(13) 0.0019(9) -0.0026(10)
C6 0.0600(13) 0.0693(15) 0.0584(12) 0.0014(11) -0.0192(10) 0.0096(11)
N2 0.0382(9) 0.0730(13) 0.0723(12) 0.0083(9) 0.0024(8) 0.0048(10)
C2 0.0597(14) 0.135(3) 0.0548(13) 0.0022(16) -0.0134(11) 0.0142(15)
C3 0.152(3) 0.081(2) 0.0660(16) -0.043(2) -0.0189(17) 0.0327(15)
C4 0.0638(14) 0.099(2) 0.0552(12) -0.0068(14) 0.0009(11) 0.0253(13)
C1 0.0862(18) 0.112(2) 0.0493(13) 0.0191(17) 0.0164(12) -0.0033(14)
C5 0.160(3) 0.076(2) 0.0591(15) 0.0244(19) -0.0146(17) -0.0217(14)

loop_
_atom_type_symbol
_atom_type_description
_atom_type_scat_dispersion_real
_atom_type_scat_dispersion_imag
_atom_type_scat_source
C C 0.0033 0.0016 'International Tables Vol C Tables 4.2.6.8 and 6.1.1.4'
H H 0.0000 0.0000 'International Tables Vol C Tables 4.2.6.8 and 6.1.1.4'
N N 0.0061 0.0033 'International Tables Vol C Tables 4.2.6.8 and 6.1.1.4'
O O 0.0106 0.0060 'International Tables Vol C Tables 4.2.6.8 and 6.1.1.4'
P P 0.1023 0.0942 'International Tables Vol C Tables 4.2.6.8 and 6.1.1.4'
S S 0.1246 0.1234 'International Tables Vol C Tables 4.2.6.8 and 6.1.1.4'
Fe Fe 0.3463 0.8444 'International Tables Vol C Tables 4.2.6.8 and 6.1.1.4'

loop_
_geom_angle_atom_site_label_1
_geom_angle_atom_site_label_2
_geom_angle_atom_site_label_3
_geom_angle
C8 Fe1 C7 94.81(9)
C8 Fe1 P1 91.05(7)
C7 Fe1 P1 90.32(6)
C8 Fe1 P2 90.95(7)
C7 Fe1 P2 91.08(6)
P1 Fe1 P2 177.45(2)
C8 Fe1 S2 86.14(6)
C7 Fe1 S2 176.78(6)
P1 Fe1 S2 86.58(2)
P2 Fe1 S2 91.98(2)
C8 Fe1 S1 174.39(7)
C7 Fe1 S1 90.01(6)
P1 Fe1 S1 91.79(2)
P2 Fe1 S1 86.09(2)
S2 Fe1 S1 89.198(19)
C10 S1 Fe1 103.59(7)
C5 P2 C6 102.18(13)
C5 P2 C4 102.93(15)
C6 P2 C4 102.08(12)
C5 P2 Fe1 116.29(10)
C6 P2 Fe1 116.96(8)
C4 P2 Fe1 114.31(8)
C9 S2 Fe1 103.89(7)
C1 P1 C2 102.28(13)
C1 P1 C3 103.18(15)
C2 P1 C3 103.19(14)
C1 P1 Fe1 117.49(9)
C2 P1 Fe1 115.19(8)
C3 P1 Fe1 113.66(9)
O1 C7 Fe1 178.51(19)
N2 C9 C10 121.58(19)
N2 C9 S2 116.69(17)
C10 C9 S2 121.72(14)
N1 C10 C9 121.13(17)
N1 C10 S1 117.51(15)
C9 C10 S1 121.35(14)
C10 N1 C11 116.28(19)
O2 C8 Fe1 176.9(2)
N2 C12 C11 122.7(2)
N2 C12 H12A 118.7
C11 C12 H12A 118.7
N1 C11 C12 122.6(2)
N1 C11 H11A 118.7
C12 C11 H11A 118.7
P2 C6 H6A 109.5
P2 C6 H6B 109.5
H6A C6 H6B 109.5
P2 C6 H6C 109.5
H6A C6 H6C 109.5
H6B C6 H6C 109.5
C9 N2 C12 115.7(2)
P1 C2 H2B 109.5
P1 C2 H2C 109.5
H2B C2 H2C 109.5
P1 C2 H2D 109.5
H2B C2 H2D 109.5
H2C C2 H2D 109.5
P1 C3 H3A 109.5
P1 C3 H3B 109.5
H3A C3 H3B 109.5
P1 C3 H3C 109.5
H3A C3 H3C 109.5
H3B C3 H3C 109.5
P2 C4 H4A 109.5
P2 C4 H4B 109.5
H4A C4 H4B 109.5
P2 C4 H4C 109.5
H4A C4 H4C 109.5
H4B C4 H4C 109.5
P1 C1 H1B 109.5
P1 C1 H1C 109.5
H1B C1 H1C 109.5
P1 C1 H1D 109.5
H1B C1 H1D 109.5
H1C C1 H1D 109.5
P2 C5 H5A 109.5
P2 C5 H5B 109.5
H5A C5 H5B 109.5
P2 C5 H5C 109.5
H5A C5 H5C 109.5
H5B C5 H5C 109.5

loop_
_geom_bond_atom_site_label_1
_geom_bond_atom_site_label_2
_geom_bond_distance
_geom_bond_publ_flag
Fe1 C8 1.761(2) y
Fe1 C7 1.780(2) y
Fe1 P1 2.2793(6) y
Fe1 P2 2.2840(6) y
Fe1 S2 2.3058(6) y
Fe1 S1 2.3170(6) y
S1 C10 1.7488(18) ?
P2 C5 1.811(3) ?
P2 C6 1.812(2) ?
P2 C4 1.817(2) ?
S2 C9 1.745(2) ?
P1 C1 1.808(2) ?
P1 C2 1.809(2) ?
P1 C3 1.810(3) ?
O1 C7 1.134(2) ?
C9 N2 1.332(2) ?
C9 C10 1.418(3) ?
O2 C8 1.142(3) ?
C10 N1 1.330(3) ?
N1 C11 1.343(3) ?
C12 N2 1.349(3) ?
C12 C11 1.352(4) ?
C12 H12A 0.9300 ?
C11 H11A 0.9300 ?
C6 H6A 0.9600 ?
C6 H6B 0.9600 ?
C6 H6C 0.9600 ?
C2 H2B 0.9600 ?
C2 H2C 0.9600 ?
C2 H2D 0.9600 ?
C3 H3A 0.9600 ?
C3 H3B 0.9600 ?
C3 H3C 0.9600 ?
C4 H4A 0.9600 ?
C4 H4B 0.9600 ?
C4 H4C 0.9600 ?
C1 H1B 0.9600 ?
C1 H1C 0.9600 ?
C1 H1D 0.9600 ?
C5 H5A 0.9600 ?
C5 H5B 0.9600 ?
C5 H5C 0.9600 ?

loop_
_geom_torsion_atom_site_label_1
_geom_torsion_atom_site_label_2
_geom_torsion_atom_site_label_3
_geom_torsion_atom_site_label_4
_geom_torsion
C8 Fe1 S1 C10 -29.4(8)
C7 Fe1 S1 C10 -178.74(8)
P1 Fe1 S1 C10 90.93(6)
P2 Fe1 S1 C10 -87.66(6)
S2 Fe1 S1 C10 4.37(6)
C8 Fe1 P2 C5 6.40(15)
C7 Fe1 P2 C5 -88.43(14)
P1 Fe1 P2 C5 148.2(5)
S2 Fe1 P2 C5 92.57(13)
S1 Fe1 P2 C5 -178.37(13)
C8 Fe1 P2 C6 -114.62(11)
C7 Fe1 P2 C6 150.55(11)
P1 Fe1 P2 C6 27.1(5)
S2 Fe1 P2 C6 -28.45(9)
S1 Fe1 P2 C6 60.61(9)
C8 Fe1 P2 C4 126.20(12)
C7 Fe1 P2 C4 31.37(12)
P1 Fe1 P2 C4 -92.0(5)
S2 Fe1 P2 C4 -147.63(10)
S1 Fe1 P2 C4 -58.57(10)
C8 Fe1 S2 C9 173.53(10)
C7 Fe1 S2 C9 -79.2(11)
P1 Fe1 S2 C9 -95.18(7)
P2 Fe1 S2 C9 82.72(7)
S1 Fe1 S2 C9 -3.34(7)
C8 Fe1 P1 C1 143.77(13)
C7 Fe1 P1 C1 -121.41(13)
P2 Fe1 P1 C1 2.0(5)
S2 Fe1 P1 C1 57.70(12)
S1 Fe1 P1 C1 -31.39(12)
C8 Fe1 P1 C2 -95.58(14)
C7 Fe1 P1 C2 -0.76(13)
P2 Fe1 P1 C2 122.7(5)
S2 Fe1 P1 C2 178.35(12)
S1 Fe1 P1 C2 89.26(12)
C8 Fe1 P1 C3 23.20(15)
C7 Fe1 P1 C3 118.01(15)
P2 Fe1 P1 C3 -118.6(5)
S2 Fe1 P1 C3 -62.87(13)
S1 Fe1 P1 C3 -151.96(13)
C8 Fe1 C7 O1 78(8)
P1 Fe1 C7 O1 -13(8)
P2 Fe1 C7 O1 169(8)
S2 Fe1 C7 O1 -29(9)
S1 Fe1 C7 O1 -105(8)
Fe1 S2 C9 N2 -177.54(14)
Fe1 S2 C9 C10 1.34(16)
N2 C9 C10 N1 2.8(3)
S2 C9 C10 N1 -176.04(14)
N2 C9 C10 S1 -178.48(14)
S2 C9 C10 S1 2.7(2)
Fe1 S1 C10 N1 173.69(13)
Fe1 S1 C10 C9 -5.10(16)
C9 C10 N1 C11 -0.9(3)
S1 C10 N1 C11 -179.71(13)
C7 Fe1 C8 O2 153(4)
P1 Fe1 C8 O2 -117(4)
P2 Fe1 C8 O2 62(4)
S2 Fe1 C8 O2 -30(4)
S1 Fe1 C8 O2 4(5)
C10 N1 C11 C12 -1.2(3)
N2 C12 C11 N1 1.8(3)
C10 C9 N2 C12 -2.2(3)
S2 C9 N2 C12 176.63(16)
C11 C12 N2 C9 0.1(3)
